data_1575799
loop_
_publ_author_name
'Walker, Joseph W.'
'Chowdhury, Tajrian'
'Rosair, Georgina M.'
'Farnaby, Joy H.'
'Mansell, Stephen M.'
'McIntosh, Ruaraidh D.'

_publ_section_title
;
 Heteroleptic tethered NHC rare earth initiators for the ring opening
 polymerisation of <i>rac</i>-lactide.
;
_journal_issue 39
_journal_name_full 'Dalton transactions (Cambridge, England : 2003)'
_journal_page_first 14937
_journal_page_last 14946
_journal_paper_doi 10.1039/d5dt01352f
_journal_volume 54
_journal_year 2025
_chemical_formula_moiety 'C31 H53 N4 Nd Si4'
_chemical_formula_sum 'C31 H53 N4 Nd Si4'
_chemical_formula_weight 738.37
_space_group_crystal_system orthorhombic
_space_group_IT_number 29
_space_group_name_Hall 'P 2c -2ac'
_space_group_name_H-M_alt 'P c a 21'
_atom_sites_solution_hydrogens geom
_atom_sites_solution_primary dual
_audit_creation_date 2024-10-07
_audit_creation_method
;
Olex2 1.2
(compiled 2018.05.29 svn.r3508 for OlexSys, GUI svn.r5506)
;
_audit_update_record
;
2025-08-11 deposited with the CCDC.	2025-09-16 downloaded from the CCDC.
;
_cell_angle_alpha 90
_cell_angle_beta 90
_cell_angle_gamma 90
_cell_formula_units_Z 4
_cell_length_a 12.9276(2)
_cell_length_b 16.4136(3)
_cell_length_c 16.8458(3)
_cell_measurement_reflns_used 9614
_cell_measurement_temperature 100(2)
_cell_measurement_theta_max 72.06
_cell_measurement_theta_min 4.35
_cell_volume 3574.48(11)
_computing_cell_refinement 'SAINT V8.40B (?, 2016)'
_computing_data_collection 'Bruker Apex4 v2022.10-0 (Bruker, 2022)'
_computing_data_reduction 'SAINT V8.40B (?, 2016)'
_computing_molecular_graphics 'Olex2 (Dolomanov et al., 2009)'
_computing_publication_material 'Olex2 (Dolomanov et al., 2009)'
_computing_structure_refinement 'ShelXL (Sheldrick, 2015)'
_computing_structure_solution 'ShelXT (Sheldrick, 2015)'
_diffrn_ambient_temperature 100.0
_diffrn_measured_fraction_theta_full 1.000
_diffrn_measured_fraction_theta_max 0.947
_diffrn_measurement_device_type 'Bruker APEX-II CCD'
_diffrn_measurement_method '\f and \w scans'
_diffrn_radiation_type CuK\a
_diffrn_radiation_wavelength 1.54178
_diffrn_reflns_av_R_equivalents 0.0695
_diffrn_reflns_av_unetI/netI 0.0332
_diffrn_reflns_Laue_measured_fraction_full 1.000
_diffrn_reflns_Laue_measured_fraction_max 0.947
_diffrn_reflns_limit_h_max 15
_diffrn_reflns_limit_h_min -15
_diffrn_reflns_limit_k_max 20
_diffrn_reflns_limit_k_min -20
_diffrn_reflns_limit_l_max 20
_diffrn_reflns_limit_l_min -20
_diffrn_reflns_number 76590
_diffrn_reflns_point_group_measured_fraction_full 1.000
_diffrn_reflns_point_group_measured_fraction_max 0.946
_diffrn_reflns_theta_full 67.679
_diffrn_reflns_theta_max 72.166
_diffrn_reflns_theta_min 2.623
_diffrn_standards_number 0
_exptl_absorpt_coefficient_mu 12.555
_exptl_absorpt_correction_T_max 0.9054
_exptl_absorpt_correction_T_min 0.1279
_exptl_absorpt_correction_type multi-scan
_exptl_absorpt_process_details
'SADABS-2016/2 (Bruker,2016/2) was used for absorption correction. wR2(int) was 0.1405 before and 0.0777 after correction. The Ratio of minimum to maximum transmission is 0.1413. The \l/2 correction factor is Not present.'
_exptl_crystal_colour yellow
_exptl_crystal_colour_primary yellow
_exptl_crystal_density_diffrn 1.372
_exptl_crystal_description plate
_exptl_crystal_F_000 1532
_exptl_crystal_size_max 0.18
_exptl_crystal_size_mid 0.08
_exptl_crystal_size_min 0.03
_refine_diff_density_max 6.371
_refine_diff_density_min -3.749
_refine_diff_density_rms 0.685
_refine_ls_abs_structure_details
;
 Twinning involves inversion, so Flack parameter cannot be determined
;
_refine_ls_extinction_method none
_refine_ls_goodness_of_fit_ref 1.018
_refine_ls_hydrogen_treatment constr
_refine_ls_matrix_type full
_refine_ls_number_parameters 377
_refine_ls_number_reflns 7357
_refine_ls_number_restraints 1
_refine_ls_restrained_S_all 1.018
_refine_ls_R_factor_all 0.0730
_refine_ls_R_factor_gt 0.0698
_refine_ls_shift/su_max 0.000
_refine_ls_shift/su_mean 0.000
_refine_ls_structure_factor_coef Fsqd
_refine_ls_weighting_details 'w=1/[\s^2^(Fo^2^)+(0.1652P)^2^] where P=(Fo^2^+2Fc^2^)/3'
_refine_ls_weighting_scheme calc
_refine_ls_wR_factor_gt 0.1775
_refine_ls_wR_factor_ref 0.1819
_reflns_Friedel_coverage 0.927
_reflns_Friedel_fraction_full 1.000
_reflns_Friedel_fraction_max 0.946
_reflns_number_gt 6757
_reflns_number_total 7357
_reflns_threshold_expression 'I > 2\s(I)'
_cod_data_source_file d5dt01352f2.cif
_cod_data_source_block 7_NdLN2
_cod_depositor_comments 'Adding full bibliography for 1575797--1575801.cif.'
_cod_database_code 1575799
_shelx_shelxl_version_number 2018/3
_shelx_space_group_comment
;
The symmetry employed for this shelxl refinement is uniquely defined
by the following loop, which should always be used as a source of
symmetry information in preference to the above space-group names.
They are only intended as comments.
;
_shelx_estimated_absorpt_t_max 0.705
_shelx_estimated_absorpt_t_min 0.211
_olex2_refinement_description
;
1. Twinned data refinement
 Scales: 0.858(7)
 0.0004(9) 0.142(7) -0.0000(9)
2. Fixed Uiso
 At 1.2 times of:
  All C(H) groups, All C(H,H) groups
 At 1.5 times of:
  All C(H,H,H) groups
3.a Secondary CH2 refined with riding coordinates:
 C14(H14A,H14B), C15(H15A,H15B)
3.b Aromatic/amide H refined with riding coordinates:
 C3(H3), C4(H4), C5(H5), C6(H6), C9(H9), C10(H10), C11(H11), C12(H12),
 C17(H17), C18(H18)
3.c Idealised Me refined as rotating group:
 C19(H19A,H19B,H19C), C20(H20A,H20B,H20C), C21(H21A,H21B,H21C), C22(H22A,H22B,
 H22C), C23(H23A,H23B,H23C), C24(H24A,H24B,H24C), C25(H25A,H25B,H25C), C26(H26A,
 H26B,H26C), C27(H27A,H27B,H27C), C28(H28A,H28B,H28C), C29(H29A,H29B,H29C),
 C30(H30A,H30B,H30C), C31(H31A,H31B,H31C)
;
_olex2_submission_special_instructions 'No special instructions were received'

loop_
_space_group_symop_operation_xyz
'x, y, z'
'-x, -y, z+1/2'
'x+1/2, -y, z'
'-x+1/2, y, z+1/2'

loop_
_atom_site_label
_atom_site_type_symbol
_atom_site_fract_x
_atom_site_fract_y
_atom_site_fract_z
_atom_site_U_iso_or_equiv
_atom_site_adp_type
_atom_site_occupancy
_atom_site_site_symmetry_order
_atom_site_calc_flag
_atom_site_refinement_flags_posn
_atom_site_refinement_flags_adp
_atom_site_refinement_flags_occupancy
_atom_site_disorder_assembly
_atom_site_disorder_group
Nd1 Nd 0.53788(3) 0.26254(3) 0.56280(6) 0.0108(2) Uani 1 1 d . . . . .
Si1 Si 0.31296(19) 0.20358(14) 0.46327(14) 0.0145(5) Uani 1 1 d . . . . .
Si2 Si 0.4423(2) 0.31488(17) 0.36685(15) 0.0160(5) Uani 1 1 d . . . . .
Si3 Si 0.62727(19) 0.07620(15) 0.54753(15) 0.0177(6) Uani 1 1 d . . . . .
Si4 Si 0.53827(18) 0.08944(19) 0.70830(18) 0.0184(6) Uani 1 1 d . . . . .
N1 N 0.4511(6) 0.3508(6) 0.7456(5) 0.0162(19) Uani 1 1 d . . . . .
N2 N 0.3422(6) 0.3902(5) 0.6591(4) 0.0147(15) Uani 1 1 d . . . . .
N3 N 0.4236(7) 0.2628(4) 0.4547(5) 0.0138(17) Uani 1 1 d . . . . .
N4 N 0.5607(6) 0.1325(5) 0.6165(5) 0.0163(15) Uani 1 1 d . . . . .
C1 C 0.6574(7) 0.3650(5) 0.6656(5) 0.0128(17) Uani 1 1 d . . . . .
C2 C 0.7344(6) 0.3246(6) 0.6185(6) 0.0158(17) Uani 1 1 d . . . . .
C3 C 0.8089(8) 0.2637(5) 0.6373(7) 0.017(2) Uani 1 1 d . . . . .
H3 H 0.810067 0.239323 0.688419 0.020 Uiso 1 1 calc R . . . .
C4 C 0.8797(7) 0.2404(5) 0.5799(7) 0.018(3) Uani 1 1 d . . . . .
H4 H 0.930186 0.200525 0.592799 0.022 Uiso 1 1 calc R . . . .
C5 C 0.8791(8) 0.2745(6) 0.5021(7) 0.019(2) Uani 1 1 d . . . . .
H5 H 0.929097 0.257799 0.464111 0.023 Uiso 1 1 calc R . . . .
C6 C 0.8055(7) 0.3318(5) 0.4824(6) 0.0157(17) Uani 1 1 d . . . . .
H6 H 0.804642 0.354438 0.430542 0.019 Uiso 1 1 calc R . . . .
C7 C 0.7311(7) 0.3570(5) 0.5392(5) 0.0154(18) Uani 1 1 d . . . . .
C8 C 0.6540(8) 0.4206(6) 0.5376(5) 0.0160(18) Uani 1 1 d . . . . .
C9 C 0.6240(7) 0.4787(6) 0.4791(5) 0.0155(18) Uani 1 1 d . . . . .
H9 H 0.651135 0.475672 0.426745 0.019 Uiso 1 1 calc R . . . .
C10 C 0.5556(8) 0.5389(7) 0.4991(6) 0.017(2) Uani 1 1 d . . . . .
H10 H 0.534341 0.576737 0.459673 0.020 Uiso 1 1 calc R . . . .
C11 C 0.5157(8) 0.5462(6) 0.5771(6) 0.0178(19) Uani 1 1 d . . . . .
H11 H 0.469284 0.589306 0.589365 0.021 Uiso 1 1 calc R . . . .
C12 C 0.5437(6) 0.4911(6) 0.6358(6) 0.014(2) Uani 1 1 d . . . . .
H12 H 0.516510 0.495963 0.688012 0.017 Uiso 1 1 calc R . . . .
C13 C 0.6138(6) 0.4274(5) 0.6167(5) 0.0101(16) Uani 1 1 d . . . . .
C14 C 0.6432(8) 0.3585(6) 0.7548(6) 0.0161(19) Uani 1 1 d . . . . .
H14A H 0.642709 0.414059 0.777655 0.019 Uiso 1 1 calc R . . . .
H14B H 0.703315 0.329195 0.777446 0.019 Uiso 1 1 calc R . . . .
C15 C 0.5442(7) 0.3146(7) 0.7799(6) 0.019(2) Uani 1 1 d . . . . .
H15A H 0.548589 0.256776 0.763384 0.022 Uiso 1 1 calc R . . . .
H15B H 0.538663 0.315887 0.838511 0.022 Uiso 1 1 calc R . . . .
C16 C 0.4226(7) 0.3391(6) 0.6685(6) 0.0150(17) Uani 1 1 d . . . . .
C17 C 0.3895(7) 0.4082(6) 0.7830(6) 0.019(2) Uani 1 1 d . . . . .
H17 H 0.394309 0.426171 0.836502 0.023 Uiso 1 1 calc R . . . .
C18 C 0.3206(7) 0.4333(6) 0.7271(6) 0.0207(19) Uani 1 1 d . . . . .
H18 H 0.267761 0.472951 0.733740 0.025 Uiso 1 1 calc R . . . .
C19 C 0.2879(8) 0.4031(7) 0.5846(6) 0.025(2) Uani 1 1 d . . . . .
H19A H 0.284948 0.461587 0.573000 0.037 Uiso 1 1 calc GR . . . .
H19B H 0.217468 0.381465 0.588770 0.037 Uiso 1 1 calc GR . . . .
H19C H 0.324675 0.375016 0.541689 0.037 Uiso 1 1 calc GR . . . .
C20 C 0.2940(7) 0.1748(5) 0.5690(7) 0.0215(18) Uani 1 1 d . . . . .
H20A H 0.229644 0.143745 0.574419 0.032 Uiso 1 1 calc GR . . . .
H20B H 0.289921 0.224222 0.601561 0.032 Uiso 1 1 calc GR . . . .
H20C H 0.352346 0.141401 0.586790 0.032 Uiso 1 1 calc GR . . . .
C21 C 0.1888(9) 0.2557(7) 0.4333(8) 0.023(2) Uani 1 1 d . . . . .
H21A H 0.130609 0.218204 0.440802 0.034 Uiso 1 1 calc GR . . . .
H21B H 0.192821 0.271713 0.377340 0.034 Uiso 1 1 calc GR . . . .
H21C H 0.178439 0.304272 0.466203 0.034 Uiso 1 1 calc GR . . . .
C22 C 0.3215(8) 0.1075(6) 0.4035(6) 0.022(2) Uani 1 1 d . . . . .
H22A H 0.262001 0.072646 0.415619 0.033 Uiso 1 1 calc GR . . . .
H22B H 0.385549 0.078623 0.416911 0.033 Uiso 1 1 calc GR . . . .
H22C H 0.321474 0.120944 0.346864 0.033 Uiso 1 1 calc GR . . . .
C23 C 0.3868(7) 0.4205(6) 0.3723(6) 0.020(2) Uani 1 1 d . . . . .
H23A H 0.399492 0.448979 0.322114 0.030 Uiso 1 1 calc GR . . . .
H23B H 0.419724 0.450474 0.415824 0.030 Uiso 1 1 calc GR . . . .
H23C H 0.312097 0.417225 0.381860 0.030 Uiso 1 1 calc GR . . . .
C24 C 0.3854(10) 0.2669(6) 0.2738(7) 0.027(3) Uani 1 1 d . . . . .
H24A H 0.402154 0.300782 0.227615 0.041 Uiso 1 1 calc GR . . . .
H24B H 0.310089 0.262902 0.279296 0.041 Uiso 1 1 calc GR . . . .
H24C H 0.414584 0.212325 0.266417 0.041 Uiso 1 1 calc GR . . . .
C25 C 0.5848(8) 0.3226(7) 0.3428(6) 0.022(2) Uani 1 1 d . . . . .
H25A H 0.594986 0.362214 0.299926 0.032 Uiso 1 1 calc GR . . . .
H25B H 0.610567 0.269220 0.325849 0.032 Uiso 1 1 calc GR . . . .
H25C H 0.622754 0.340449 0.390043 0.032 Uiso 1 1 calc GR . . . .
C26 C 0.6524(8) 0.1433(6) 0.4595(6) 0.025(2) Uani 1 1 d . . . . .
H26A H 0.693120 0.113253 0.420129 0.037 Uiso 1 1 calc GR . . . .
H26B H 0.690810 0.191709 0.476505 0.037 Uiso 1 1 calc GR . . . .
H26C H 0.586399 0.159917 0.435945 0.037 Uiso 1 1 calc GR . . . .
C27 C 0.5548(9) -0.0145(7) 0.5063(8) 0.022(2) Uani 1 1 d . . . . .
H27A H 0.583254 -0.064710 0.528971 0.034 Uiso 1 1 calc GR . . . .
H27B H 0.562256 -0.015735 0.448423 0.034 Uiso 1 1 calc GR . . . .
H27C H 0.481415 -0.010022 0.520152 0.034 Uiso 1 1 calc GR . . . .
C28 C 0.7563(8) 0.0411(6) 0.5854(7) 0.028(2) Uani 1 1 d . . . . .
H28A H 0.746068 0.002141 0.628753 0.042 Uiso 1 1 calc GR . . . .
H28B H 0.795628 0.088063 0.604887 0.042 Uiso 1 1 calc GR . . . .
H28C H 0.794673 0.014759 0.542253 0.042 Uiso 1 1 calc GR . . . .
C29 C 0.6493(9) 0.1084(7) 0.7798(7) 0.028(2) Uani 1 1 d . . . . .
H29A H 0.629088 0.091055 0.833216 0.043 Uiso 1 1 calc GR . . . .
H29B H 0.666001 0.166673 0.780358 0.043 Uiso 1 1 calc GR . . . .
H29C H 0.710050 0.077396 0.762594 0.043 Uiso 1 1 calc GR . . . .
C30 C 0.5230(9) -0.0248(7) 0.7071(8) 0.031(2) Uani 1 1 d . . . . .
H30A H 0.510898 -0.044371 0.761251 0.046 Uiso 1 1 calc GR . . . .
H30B H 0.586147 -0.049763 0.686001 0.046 Uiso 1 1 calc GR . . . .
H30C H 0.464137 -0.039527 0.673417 0.046 Uiso 1 1 calc GR . . . .
C31 C 0.4130(9) 0.1256(7) 0.7561(7) 0.025(2) Uani 1 1 d . . . . .
H31A H 0.416933 0.117653 0.813686 0.038 Uiso 1 1 calc GR . . . .
H31B H 0.354857 0.094110 0.734760 0.038 Uiso 1 1 calc GR . . . .
H31C H 0.402681 0.183487 0.744472 0.038 Uiso 1 1 calc GR . . . .

loop_
_atom_site_aniso_label
_atom_site_aniso_U_11
_atom_site_aniso_U_22
_atom_site_aniso_U_33
_atom_site_aniso_U_23
_atom_site_aniso_U_13
_atom_site_aniso_U_12
Nd1 0.0098(3) 0.0108(3) 0.0119(3) -0.0007(3) -0.0011(2) 0.00137(12)
Si1 0.0124(11) 0.0145(11) 0.0167(11) -0.0013(10) -0.0013(9) -0.0003(9)
Si2 0.0172(12) 0.0167(12) 0.0142(12) 0.0026(11) -0.0021(10) 0.0000(11)
Si3 0.0140(11) 0.0136(10) 0.0253(15) -0.0028(10) 0.0008(9) 0.0021(9)
Si4 0.0200(15) 0.0154(12) 0.0198(14) 0.0032(12) -0.0021(9) 0.0013(8)
N1 0.014(4) 0.017(4) 0.017(4) -0.005(4) -0.003(3) 0.004(3)
N2 0.011(3) 0.017(4) 0.016(3) -0.001(3) -0.001(3) 0.001(3)
N3 0.017(5) 0.018(4) 0.007(4) -0.001(3) 0.001(3) 0.000(3)
N4 0.014(3) 0.017(4) 0.018(4) -0.004(3) 0.000(3) 0.006(3)
C1 0.011(4) 0.010(4) 0.018(4) -0.002(3) -0.007(3) 0.002(3)
C2 0.007(4) 0.016(4) 0.025(4) -0.005(4) -0.001(4) -0.004(3)
C3 0.015(5) 0.015(5) 0.020(5) 0.001(3) -0.003(4) -0.001(3)
C4 0.010(5) 0.014(4) 0.030(8) 0.001(4) -0.004(4) 0.001(3)
C5 0.012(5) 0.024(4) 0.021(5) 0.001(4) 0.001(4) -0.003(4)
C6 0.009(4) 0.018(4) 0.021(4) -0.002(4) 0.006(3) -0.005(3)
C7 0.012(4) 0.017(4) 0.017(4) 0.001(3) 0.000(3) -0.007(3)
C8 0.017(4) 0.016(4) 0.015(4) 0.002(3) 0.000(3) -0.008(4)
C9 0.018(4) 0.016(4) 0.013(4) 0.003(4) -0.001(3) -0.003(3)
C10 0.024(5) 0.019(5) 0.007(5) 0.005(4) -0.006(4) -0.002(4)
C11 0.018(4) 0.013(4) 0.023(5) 0.000(4) 0.003(4) 0.000(3)
C12 0.013(5) 0.007(4) 0.021(5) -0.002(4) 0.002(3) -0.002(3)
C13 0.013(4) 0.007(3) 0.010(4) -0.004(3) -0.004(3) -0.003(3)
C14 0.018(5) 0.014(4) 0.016(5) -0.001(4) -0.003(4) -0.003(4)
C15 0.015(5) 0.023(5) 0.017(5) 0.003(5) -0.002(3) 0.003(3)
C16 0.010(4) 0.016(4) 0.019(4) 0.004(4) 0.001(3) 0.004(4)
C17 0.019(5) 0.019(4) 0.020(5) -0.004(4) 0.004(4) 0.003(4)
C18 0.018(5) 0.023(4) 0.021(5) -0.003(4) 0.007(4) 0.004(4)
C19 0.022(5) 0.025(5) 0.028(5) -0.003(4) -0.007(4) 0.007(4)
C20 0.020(4) 0.015(4) 0.029(5) -0.002(4) 0.000(4) -0.008(3)
C21 0.021(6) 0.022(5) 0.025(6) -0.001(4) -0.005(5) 0.002(4)
C22 0.024(5) 0.020(4) 0.023(5) -0.002(4) -0.001(4) -0.001(4)
C23 0.016(5) 0.022(4) 0.022(5) 0.007(4) -0.003(3) 0.001(4)
C24 0.033(7) 0.031(7) 0.017(5) 0.001(4) -0.003(5) -0.005(4)
C25 0.018(5) 0.027(5) 0.019(4) 0.004(4) 0.004(4) 0.000(4)
C26 0.026(5) 0.024(5) 0.025(5) -0.007(4) 0.003(4) 0.001(4)
C27 0.021(5) 0.021(5) 0.026(6) -0.002(5) 0.003(4) 0.000(4)
C28 0.016(5) 0.016(4) 0.052(7) -0.002(4) -0.008(4) 0.003(4)
C29 0.026(6) 0.025(5) 0.034(6) 0.002(5) -0.013(5) 0.005(4)
C30 0.034(6) 0.017(5) 0.041(7) 0.002(5) -0.004(5) -0.004(4)
C31 0.026(6) 0.026(5) 0.023(5) 0.007(5) 0.002(4) -0.005(4)

loop_
_atom_type_symbol
_atom_type_description
_atom_type_scat_dispersion_real
_atom_type_scat_dispersion_imag
_atom_type_scat_source
C C 0.0181 0.0091 'International Tables Vol C Tables 4.2.6.8 and 6.1.1.4'
H H 0.0000 0.0000 'International Tables Vol C Tables 4.2.6.8 and 6.1.1.4'
N N 0.0311 0.0180 'International Tables Vol C Tables 4.2.6.8 and 6.1.1.4'
Nd Nd -3.1807 10.9079 'International Tables Vol C Tables 4.2.6.8 and 6.1.1.4'
Si Si 0.2541 0.3302 'International Tables Vol C Tables 4.2.6.8 and 6.1.1.4'

loop_
_geom_angle_atom_site_label_1
_geom_angle_atom_site_label_2
_geom_angle_atom_site_label_3
_geom_angle
_geom_angle_site_symmetry_1
_geom_angle_site_symmetry_3
_geom_angle_publ_flag
N3 Nd1 Si3 99.37(19) . . ?
N3 Nd1 C1 143.9(2) . . ?
N3 Nd1 C2 143.6(3) . . ?
N3 Nd1 C7 115.2(3) . . ?
N3 Nd1 C8 101.7(3) . . ?
N3 Nd1 C13 115.9(2) . . ?
N3 Nd1 C16 99.6(3) . . ?
N4 Nd1 Si3 30.0(2) . . ?
N4 Nd1 N3 112.4(3) . . ?
N4 Nd1 C1 103.5(3) . . ?
N4 Nd1 C2 94.9(3) . . ?
N4 Nd1 C7 115.0(3) . . ?
N4 Nd1 C8 140.7(3) . . ?
N4 Nd1 C13 131.4(3) . . ?
N4 Nd1 C16 104.2(3) . . ?
C1 Nd1 Si3 113.87(17) . . ?
C1 Nd1 C2 28.9(2) . . ?
C1 Nd1 C7 47.2(3) . . ?
C1 Nd1 C8 46.7(3) . . ?
C1 Nd1 C13 28.0(2) . . ?
C2 Nd1 Si3 92.55(19) . . ?
C2 Nd1 C7 28.4(3) . . ?
C2 Nd1 C8 46.2(3) . . ?
C2 Nd1 C13 45.7(2) . . ?
C7 Nd1 Si3 100.39(19) . . ?
C7 Nd1 C8 27.8(3) . . ?
C7 Nd1 C13 45.4(2) . . ?
C8 Nd1 Si3 127.8(2) . . ?
C13 Nd1 Si3 138.17(17) . . ?
C13 Nd1 C8 27.4(2) . . ?
C16 Nd1 Si3 134.1(2) . . ?
C16 Nd1 C1 67.5(3) . . ?
C16 Nd1 C2 96.3(3) . . ?
C16 Nd1 C7 108.5(3) . . ?
C16 Nd1 C8 88.1(3) . . ?
C16 Nd1 C13 63.5(3) . . ?
N3 Si1 C20 109.3(4) . . ?
N3 Si1 C21 115.1(5) . . ?
N3 Si1 C22 112.2(4) . . ?
C20 Si1 C21 105.0(5) . . ?
C20 Si1 C22 108.0(4) . . ?
C22 Si1 C21 106.7(5) . . ?
N3 Si2 C23 111.2(4) . . ?
N3 Si2 C24 116.6(5) . . ?
N3 Si2 C25 110.7(5) . . ?
C23 Si2 C24 105.9(5) . . ?
C23 Si2 C25 108.7(5) . . ?
C25 Si2 C24 103.2(5) . . ?
N4 Si3 Nd1 42.9(3) . . ?
N4 Si3 C26 107.8(5) . . ?
N4 Si3 C27 115.1(5) . . ?
N4 Si3 C28 112.4(5) . . ?
C26 Si3 Nd1 64.9(3) . . ?
C26 Si3 C27 104.9(5) . . ?
C26 Si3 C28 107.1(5) . . ?
C27 Si3 Nd1 126.0(4) . . ?
C28 Si3 Nd1 125.0(3) . . ?
C28 Si3 C27 108.9(5) . . ?
N4 Si4 C29 112.0(5) . . ?
N4 Si4 C30 114.6(5) . . ?
N4 Si4 C31 113.2(5) . . ?
C29 Si4 C31 108.9(6) . . ?
C30 Si4 C29 104.4(5) . . ?
C30 Si4 C31 103.0(5) . . ?
C16 N1 C15 122.8(9) . . ?
C16 N1 C17 111.9(8) . . ?
C17 N1 C15 124.8(9) . . ?
C16 N2 C18 112.3(8) . . ?
C16 N2 C19 124.5(8) . . ?
C18 N2 C19 123.1(8) . . ?
Si1 N3 Nd1 117.0(4) . . ?
Si2 N3 Nd1 125.3(5) . . ?
Si2 N3 Si1 117.6(5) . . ?
Si3 N4 Nd1 107.0(4) . . ?
Si3 N4 Si4 118.1(5) . . ?
Si4 N4 Nd1 134.5(4) . . ?
C2 C1 Nd1 76.6(5) . . ?
C2 C1 C14 126.8(8) . . ?
C13 C1 Nd1 81.9(5) . . ?
C13 C1 C2 106.5(8) . . ?
C13 C1 C14 125.0(8) . . ?
C14 C1 Nd1 119.5(6) . . ?
C1 C2 Nd1 74.5(5) . . ?
C1 C2 C7 108.8(8) . . ?
C3 C2 Nd1 114.7(6) . . ?
C3 C2 C1 132.1(9) . . ?
C3 C2 C7 119.1(9) . . ?
C7 C2 Nd1 78.6(5) . . ?
C2 C3 H3 120.5 . . ?
C4 C3 C2 119.0(10) . . ?
C4 C3 H3 120.5 . . ?
C3 C4 H4 119.0 . . ?
C3 C4 C5 122.1(9) . . ?
C5 C4 H4 119.0 . . ?
C4 C5 H5 120.2 . . ?
C6 C5 C4 119.5(9) . . ?
C6 C5 H5 120.2 . . ?
C5 C6 H6 119.8 . . ?
C5 C6 C7 120.4(9) . . ?
C7 C6 H6 119.8 . . ?
C2 C7 Nd1 73.0(5) . . ?
C2 C7 C8 107.8(8) . . ?
C6 C7 Nd1 120.6(6) . . ?
C6 C7 C2 119.8(8) . . ?
C6 C7 C8 131.9(8) . . ?
C8 C7 Nd1 78.4(5) . . ?
C7 C8 Nd1 73.8(5) . . ?
C9 C8 Nd1 122.4(6) . . ?
C9 C8 C7 133.2(9) . . ?
C9 C8 C13 119.4(9) . . ?
C13 C8 Nd1 75.9(5) . . ?
C13 C8 C7 106.9(8) . . ?
C8 C9 H9 120.4 . . ?
C10 C9 C8 119.3(9) . . ?
C10 C9 H9 120.4 . . ?
C9 C10 H10 119.1 . . ?
C9 C10 C11 121.7(9) . . ?
C11 C10 H10 119.1 . . ?
C10 C11 H11 119.7 . . ?
C12 C11 C10 120.7(9) . . ?
C12 C11 H11 119.7 . . ?
C11 C12 H12 120.5 . . ?
C11 C12 C13 118.9(9) . . ?
C13 C12 H12 120.5 . . ?
C1 C13 Nd1 70.1(5) . . ?
C1 C13 C8 109.7(8) . . ?
C8 C13 Nd1 76.6(5) . . ?
C12 C13 Nd1 121.4(5) . . ?
C12 C13 C1 130.3(9) . . ?
C12 C13 C8 120.0(9) . . ?
C1 C14 H14A 108.7 . . ?
C1 C14 H14B 108.7 . . ?
C1 C14 C15 114.1(8) . . ?
H14A C14 H14B 107.6 . . ?
C15 C14 H14A 108.7 . . ?
C15 C14 H14B 108.7 . . ?
N1 C15 C14 112.8(9) . . ?
N1 C15 H15A 109.0 . . ?
N1 C15 H15B 109.0 . . ?
C14 C15 H15A 109.0 . . ?
C14 C15 H15B 109.0 . . ?
H15A C15 H15B 107.8 . . ?
N1 C16 Nd1 123.8(6) . . ?
N2 C16 Nd1 130.8(7) . . ?
N2 C16 N1 103.5(8) . . ?
N1 C17 H17 127.2 . . ?
C18 C17 N1 105.5(9) . . ?
C18 C17 H17 127.2 . . ?
N2 C18 H18 126.6 . . ?
C17 C18 N2 106.7(8) . . ?
C17 C18 H18 126.6 . . ?
N2 C19 H19A 109.5 . . ?
N2 C19 H19B 109.5 . . ?
N2 C19 H19C 109.5 . . ?
H19A C19 H19B 109.5 . . ?
H19A C19 H19C 109.5 . . ?
H19B C19 H19C 109.5 . . ?
Si1 C20 H20A 109.5 . . ?
Si1 C20 H20B 109.5 . . ?
Si1 C20 H20C 109.5 . . ?
H20A C20 H20B 109.5 . . ?
H20A C20 H20C 109.5 . . ?
H20B C20 H20C 109.5 . . ?
Si1 C21 H21A 109.5 . . ?
Si1 C21 H21B 109.5 . . ?
Si1 C21 H21C 109.5 . . ?
H21A C21 H21B 109.5 . . ?
H21A C21 H21C 109.5 . . ?
H21B C21 H21C 109.5 . . ?
Si1 C22 H22A 109.5 . . ?
Si1 C22 H22B 109.5 . . ?
Si1 C22 H22C 109.5 . . ?
H22A C22 H22B 109.5 . . ?
H22A C22 H22C 109.5 . . ?
H22B C22 H22C 109.5 . . ?
Si2 C23 H23A 109.5 . . ?
Si2 C23 H23B 109.5 . . ?
Si2 C23 H23C 109.5 . . ?
H23A C23 H23B 109.5 . . ?
H23A C23 H23C 109.5 . . ?
H23B C23 H23C 109.5 . . ?
Si2 C24 H24A 109.5 . . ?
Si2 C24 H24B 109.5 . . ?
Si2 C24 H24C 109.5 . . ?
H24A C24 H24B 109.5 . . ?
H24A C24 H24C 109.5 . . ?
H24B C24 H24C 109.5 . . ?
Si2 C25 H25A 109.5 . . ?
Si2 C25 H25B 109.5 . . ?
Si2 C25 H25C 109.5 . . ?
H25A C25 H25B 109.5 . . ?
H25A C25 H25C 109.5 . . ?
H25B C25 H25C 109.5 . . ?
Si3 C26 H26A 109.5 . . ?
Si3 C26 H26B 109.5 . . ?
Si3 C26 H26C 109.5 . . ?
H26A C26 H26B 109.5 . . ?
H26A C26 H26C 109.5 . . ?
H26B C26 H26C 109.5 . . ?
Si3 C27 H27A 109.5 . . ?
Si3 C27 H27B 109.5 . . ?
Si3 C27 H27C 109.5 . . ?
H27A C27 H27B 109.5 . . ?
H27A C27 H27C 109.5 . . ?
H27B C27 H27C 109.5 . . ?
Si3 C28 H28A 109.5 . . ?
Si3 C28 H28B 109.5 . . ?
Si3 C28 H28C 109.5 . . ?
H28A C28 H28B 109.5 . . ?
H28A C28 H28C 109.5 . . ?
H28B C28 H28C 109.5 . . ?
Si4 C29 H29A 109.5 . . ?
Si4 C29 H29B 109.5 . . ?
Si4 C29 H29C 109.5 . . ?
H29A C29 H29B 109.5 . . ?
H29A C29 H29C 109.5 . . ?
H29B C29 H29C 109.5 . . ?
Si4 C30 H30A 109.5 . . ?
Si4 C30 H30B 109.5 . . ?
Si4 C30 H30C 109.5 . . ?
H30A C30 H30B 109.5 . . ?
H30A C30 H30C 109.5 . . ?
H30B C30 H30C 109.5 . . ?
Si4 C31 H31A 109.5 . . ?
Si4 C31 H31B 109.5 . . ?
Si4 C31 H31C 109.5 . . ?
H31A C31 H31B 109.5 . . ?
H31A C31 H31C 109.5 . . ?
H31B C31 H31C 109.5 . . ?

loop_
_geom_bond_atom_site_label_1
_geom_bond_atom_site_label_2
_geom_bond_distance
_geom_bond_site_symmetry_2
_geom_bond_publ_flag
Nd1 Si3 3.280(2) . ?
Nd1 N3 2.345(9) . ?
Nd1 N4 2.337(9) . ?
Nd1 C1 2.866(9) . ?
Nd1 C2 2.894(8) . ?
Nd1 C7 2.967(8) . ?
Nd1 C8 3.027(9) . ?
Nd1 C13 3.018(8) . ?
Nd1 C16 2.641(9) . ?
Si1 N3 1.735(9) . ?
Si1 C20 1.859(11) . ?
Si1 C21 1.888(12) . ?
Si1 C22 1.874(10) . ?
Si2 N3 1.727(8) . ?
Si2 C23 1.879(11) . ?
Si2 C24 1.903(12) . ?
Si2 C25 1.891(10) . ?
Si3 N4 1.716(8) . ?
Si3 C26 1.875(11) . ?
Si3 C27 1.891(12) . ?
Si3 C28 1.877(10) . ?
Si4 N4 1.725(9) . ?
Si4 C29 1.899(11) . ?
Si4 C30 1.885(12) . ?
Si4 C31 1.903(12) . ?
N1 C15 1.462(12) . ?
N1 C16 1.363(13) . ?
N1 C17 1.385(13) . ?
N2 C16 1.344(12) . ?
N2 C18 1.375(12) . ?
N2 C19 1.455(12) . ?
C1 C2 1.436(12) . ?
C1 C13 1.431(12) . ?
C1 C14 1.517(13) . ?
C2 C3 1.425(13) . ?
C2 C7 1.438(13) . ?
C3 H3 0.9500 . ?
C3 C4 1.384(15) . ?
C4 H4 0.9500 . ?
C4 C5 1.424(16) . ?
C5 H5 0.9500 . ?
C5 C6 1.378(14) . ?
C6 H6 0.9500 . ?
C6 C7 1.419(12) . ?
C7 C8 1.442(14) . ?
C8 C9 1.426(13) . ?
C8 C13 1.434(13) . ?
C9 H9 0.9500 . ?
C9 C10 1.367(15) . ?
C10 H10 0.9500 . ?
C10 C11 1.417(14) . ?
C11 H11 0.9500 . ?
C11 C12 1.389(15) . ?
C12 H12 0.9500 . ?
C12 C13 1.421(12) . ?
C14 H14A 0.9900 . ?
C14 H14B 0.9900 . ?
C14 C15 1.529(14) . ?
C15 H15A 0.9900 . ?
C15 H15B 0.9900 . ?
C17 H17 0.9500 . ?
C17 C18 1.360(15) . ?
C18 H18 0.9500 . ?
C19 H19A 0.9800 . ?
C19 H19B 0.9800 . ?
C19 H19C 0.9800 . ?
C20 H20A 0.9800 . ?
C20 H20B 0.9800 . ?
C20 H20C 0.9800 . ?
C21 H21A 0.9800 . ?
C21 H21B 0.9800 . ?
C21 H21C 0.9800 . ?
C22 H22A 0.9800 . ?
C22 H22B 0.9800 . ?
C22 H22C 0.9800 . ?
C23 H23A 0.9800 . ?
C23 H23B 0.9800 . ?
C23 H23C 0.9800 . ?
C24 H24A 0.9800 . ?
C24 H24B 0.9800 . ?
C24 H24C 0.9800 . ?
C25 H25A 0.9800 . ?
C25 H25B 0.9800 . ?
C25 H25C 0.9800 . ?
C26 H26A 0.9800 . ?
C26 H26B 0.9800 . ?
C26 H26C 0.9800 . ?
C27 H27A 0.9800 . ?
C27 H27B 0.9800 . ?
C27 H27C 0.9800 . ?
C28 H28A 0.9800 . ?
C28 H28B 0.9800 . ?
C28 H28C 0.9800 . ?
C29 H29A 0.9800 . ?
C29 H29B 0.9800 . ?
C29 H29C 0.9800 . ?
C30 H30A 0.9800 . ?
C30 H30B 0.9800 . ?
C30 H30C 0.9800 . ?
C31 H31A 0.9800 . ?
C31 H31B 0.9800 . ?
C31 H31C 0.9800 . ?

loop_
_geom_torsion_atom_site_label_1
_geom_torsion_atom_site_label_2
_geom_torsion_atom_site_label_3
_geom_torsion_atom_site_label_4
_geom_torsion
_geom_torsion_site_symmetry_1
_geom_torsion_site_symmetry_2
_geom_torsion_site_symmetry_3
_geom_torsion_site_symmetry_4
_geom_torsion_publ_flag
Nd1 Si3 N4 Si4 -173.4(8) . . . . ?
Nd1 C1 C2 C3 -109.5(10) . . . . ?
Nd1 C1 C2 C7 71.9(6) . . . . ?
Nd1 C1 C13 C8 -67.0(6) . . . . ?
Nd1 C1 C13 C12 114.8(9) . . . . ?
Nd1 C1 C14 C15 -16.6(11) . . . . ?
Nd1 C2 C3 C4 93.9(9) . . . . ?
Nd1 C2 C7 C6 -116.0(8) . . . . ?
Nd1 C2 C7 C8 71.4(6) . . . . ?
Nd1 C7 C8 C9 -119.4(11) . . . . ?
Nd1 C7 C8 C13 69.4(6) . . . . ?
Nd1 C8 C9 C10 90.2(10) . . . . ?
Nd1 C8 C13 C1 62.8(6) . . . . ?
Nd1 C8 C13 C12 -118.7(7) . . . . ?
N1 C17 C18 N2 0.6(11) . . . . ?
C1 C2 C3 C4 -175.0(9) . . . . ?
C1 C2 C7 Nd1 -69.1(6) . . . . ?
C1 C2 C7 C6 174.9(8) . . . . ?
C1 C2 C7 C8 2.3(10) . . . . ?
C1 C14 C15 N1 -55.3(13) . . . . ?
C2 C1 C13 Nd1 73.4(6) . . . . ?
C2 C1 C13 C8 6.4(9) . . . . ?
C2 C1 C13 C12 -171.8(9) . . . . ?
C2 C1 C14 C15 -111.8(11) . . . . ?
C2 C3 C4 C5 -1.2(14) . . . . ?
C2 C7 C8 Nd1 -67.7(6) . . . . ?
C2 C7 C8 C9 172.9(10) . . . . ?
C2 C7 C8 C13 1.7(9) . . . . ?
C3 C2 C7 Nd1 112.1(8) . . . . ?
C3 C2 C7 C6 -3.8(12) . . . . ?
C3 C2 C7 C8 -176.5(8) . . . . ?
C3 C4 C5 C6 -0.7(15) . . . . ?
C4 C5 C6 C7 0.3(14) . . . . ?
C5 C6 C7 Nd1 -85.0(9) . . . . ?
C5 C6 C7 C2 2.0(13) . . . . ?
C5 C6 C7 C8 172.5(9) . . . . ?
C6 C7 C8 Nd1 120.9(10) . . . . ?
C6 C7 C8 C9 1.5(17) . . . . ?
C6 C7 C8 C13 -169.8(9) . . . . ?
C7 C2 C3 C4 3.4(13) . . . . ?
C7 C8 C9 C10 -171.7(10) . . . . ?
C7 C8 C13 Nd1 -67.9(6) . . . . ?
C7 C8 C13 C1 -5.0(10) . . . . ?
C7 C8 C13 C12 173.4(8) . . . . ?
C8 C9 C10 C11 1.6(15) . . . . ?
C9 C8 C13 Nd1 119.5(8) . . . . ?
C9 C8 C13 C1 -177.7(8) . . . . ?
C9 C8 C13 C12 0.7(13) . . . . ?
C9 C10 C11 C12 -1.1(16) . . . . ?
C10 C11 C12 C13 0.4(14) . . . . ?
C11 C12 C13 Nd1 -92.5(9) . . . . ?
C11 C12 C13 C1 177.8(9) . . . . ?
C11 C12 C13 C8 -0.3(13) . . . . ?
C13 C1 C2 Nd1 -77.2(6) . . . . ?
C13 C1 C2 C3 173.2(9) . . . . ?
C13 C1 C2 C7 -5.3(9) . . . . ?
C13 C1 C14 C15 84.9(12) . . . . ?
C13 C8 C9 C10 -1.4(14) . . . . ?
C14 C1 C2 Nd1 117.0(9) . . . . ?
C14 C1 C2 C3 7.4(16) . . . . ?
C14 C1 C2 C7 -171.1(9) . . . . ?
C14 C1 C13 Nd1 -120.5(9) . . . . ?
C14 C1 C13 C8 172.5(8) . . . . ?
C14 C1 C13 C12 -5.7(15) . . . . ?
C15 N1 C16 Nd1 -6.7(14) . . . . ?
C15 N1 C16 N2 -172.5(9) . . . . ?
C15 N1 C17 C18 172.0(10) . . . . ?
C16 N1 C15 C14 76.5(14) . . . . ?
C16 N1 C17 C18 -0.4(12) . . . . ?
C16 N2 C18 C17 -0.6(11) . . . . ?
C17 N1 C15 C14 -95.0(12) . . . . ?
C17 N1 C16 Nd1 165.8(7) . . . . ?
C17 N1 C16 N2 0.0(11) . . . . ?
C18 N2 C16 Nd1 -164.0(7) . . . . ?
C18 N2 C16 N1 0.4(11) . . . . ?
C19 N2 C16 Nd1 12.1(13) . . . . ?
C19 N2 C16 N1 176.6(9) . . . . ?
C19 N2 C18 C17 -176.9(9) . . . . ?
C20 Si1 N3 Nd1 15.3(6) . . . . ?
C20 Si1 N3 Si2 -166.3(5) . . . . ?
C21 Si1 N3 Nd1 133.1(5) . . . . ?
C21 Si1 N3 Si2 -48.5(7) . . . . ?
C22 Si1 N3 Nd1 -104.5(5) . . . . ?
C22 Si1 N3 Si2 73.9(6) . . . . ?
C23 Si2 N3 Nd1 -89.7(6) . . . . ?
C23 Si2 N3 Si1 92.1(5) . . . . ?
C24 Si2 N3 Nd1 148.8(5) . . . . ?
C24 Si2 N3 Si1 -29.4(7) . . . . ?
C25 Si2 N3 Nd1 31.3(6) . . . . ?
C25 Si2 N3 Si1 -146.9(5) . . . . ?
C26 Si3 N4 Nd1 -0.1(5) . . . . ?
C26 Si3 N4 Si4 -173.5(5) . . . . ?
C27 Si3 N4 Nd1 -116.8(5) . . . . ?
C27 Si3 N4 Si4 69.8(7) . . . . ?
C28 Si3 N4 Nd1 117.8(4) . . . . ?
C28 Si3 N4 Si4 -55.6(7) . . . . ?
C29 Si4 N4 Nd1 -83.8(7) . . . . ?
C29 Si4 N4 Si3 87.4(6) . . . . ?
C30 Si4 N4 Nd1 157.5(6) . . . . ?
C30 Si4 N4 Si3 -31.3(7) . . . . ?
C31 Si4 N4 Nd1 39.8(8) . . . . ?
C31 Si4 N4 Si3 -149.0(6) . . . . ?

loop_
_twin_individual_id
_twin_individual_mass_fraction_refined
1 0.858(7)
2 0.0004(9)
3 0.142(7)
4 -0.0000(9)
